data_7244807
loop_
_publ_author_name
'Qin, Shu-Qin'
'Gan, Qian-Ying'
'Xu, Wei'
'Jiang, Ren-Wang'

_publ_section_title
;
 Hybrid interaction network of guanidinium-biphenyldisulfonic acid for the
 structure determination of liquid molecules
;
_journal_name_full CrystEngComm
_journal_paper_doi 10.1039/D2CE00228K
_journal_year 2022
_chemical_formula_moiety '0.5(C12 H8 O6 S2), C H6 N3, C12 H14 O3'
_chemical_formula_sum 'C19 H24 N3 O6 S'
_chemical_formula_weight 422.47
_space_group_crystal_system orthorhombic
_space_group_IT_number 61
_space_group_name_Hall '-P 2ac 2ab'
_space_group_name_H-M_alt 'P b c a'
_atom_sites_solution_hydrogens mixed
_atom_sites_solution_primary dual
_audit_creation_date 2021-11-27
_audit_creation_method
;
Olex2 1.3-alpha
(compiled 2020.11.12 svn.r5f609507 for OlexSys, GUI svn.r6408)
;
_audit_update_record
;
2022-02-17 deposited with the CCDC.	2022-04-14 downloaded from the CCDC.
;
_cell_angle_alpha 90
_cell_angle_beta 90
_cell_angle_gamma 90
_cell_formula_units_Z 16
_cell_length_a 12.5276(8)
_cell_length_b 24.5907(16)
_cell_length_c 28.4358(19)
_cell_measurement_reflns_used 3997
_cell_measurement_temperature 149.99(10)
_cell_measurement_theta_max 72.9460
_cell_measurement_theta_min 3.8870
_cell_volume 8760.0(10)
_computing_cell_refinement 'CrysAlisPro 1.171.38.43f (Rigaku OD, 2015)'
_computing_data_collection 'CrysAlisPro 1.171.38.43f (Rigaku OD, 2015)'
_computing_data_reduction 'CrysAlisPro 1.171.38.43f (Rigaku OD, 2015)'
_computing_molecular_graphics 'Olex2 1.3-alpha (Dolomanov et al., 2009)'
_computing_publication_material 'Olex2 1.3-alpha (Dolomanov et al., 2009)'
_computing_structure_refinement 'SHELXL 2018/3 (Sheldrick, 2015)'
_computing_structure_solution 'SHELXT  (Sheldrick, 2015)'
_diffrn_ambient_environment N~2~
_diffrn_ambient_temperature 149.99(10)
_diffrn_detector 'CCD plate'
_diffrn_detector_area_resol_mean 5.2684
_diffrn_detector_type AtlasS2
_diffrn_measured_fraction_theta_full 0.992
_diffrn_measured_fraction_theta_max 0.967
_diffrn_measurement_details
;
List of Runs (angles in degrees, time in seconds):

  # Type    Start    End  Width  t~exp~   \w     \q     \k     \f   Frames
#--------------------------------------------------------------------------
  1  \w      3.00  30.00   1.00    8.00    --  -40.73  57.00 120.00   27
  2  \w    -51.00 -24.00   1.00    8.00    --  -40.73  57.00 120.00   27
  3  \w     15.00  82.00   1.00    8.00    --   40.73 -99.00-120.00   67
  4  \w     47.00 108.00   1.00    8.00    --  107.58 -95.00-120.00   61
  5  \w     78.00 172.00   1.00    8.00    --  107.58  15.00 -90.00   94
  6  \w    108.00 168.00   1.00    8.00    --  107.58  45.00-180.00   60
  7  \w     25.00 100.00   1.00    8.00    --  107.58 -95.00  60.00   75
  8  \w   -113.00 -63.00   1.00    8.00    --  -40.73 -38.00-150.00   50
;
_diffrn_measurement_device 'four-circle diffractometer'
_diffrn_measurement_device_type 'SuperNova, Dual, Cu at zero, AtlasS2'
_diffrn_measurement_method '\w scans'
_diffrn_orient_matrix_type 'CrysAlisPro convention (1999,Acta A55,543-557)'
_diffrn_orient_matrix_UB_11 0.1180460000
_diffrn_orient_matrix_UB_12 -0.0173809000
_diffrn_orient_matrix_UB_13 0.0013842000
_diffrn_orient_matrix_UB_21 0.0320092000
_diffrn_orient_matrix_UB_22 0.0579159000
_diffrn_orient_matrix_UB_23 0.0152685000
_diffrn_orient_matrix_UB_31 -0.0126767000
_diffrn_orient_matrix_UB_32 -0.0162952000
_diffrn_orient_matrix_UB_33 0.0519884000
_diffrn_radiation_monochromator mirror
_diffrn_radiation_probe x-ray
_diffrn_radiation_type 'Cu K\a'
_diffrn_radiation_wavelength 1.54184
_diffrn_reflns_av_R_equivalents 0.0673
_diffrn_reflns_av_unetI/netI 0.0760
_diffrn_reflns_Laue_measured_fraction_full 0.992
_diffrn_reflns_Laue_measured_fraction_max 0.967
_diffrn_reflns_limit_h_max 15
_diffrn_reflns_limit_h_min -13
_diffrn_reflns_limit_k_max 29
_diffrn_reflns_limit_k_min -24
_diffrn_reflns_limit_l_max 35
_diffrn_reflns_limit_l_min -19
_diffrn_reflns_number 21675
_diffrn_reflns_point_group_measured_fraction_full 0.992
_diffrn_reflns_point_group_measured_fraction_max 0.967
_diffrn_reflns_theta_full 67.684
_diffrn_reflns_theta_max 74.073
_diffrn_reflns_theta_min 3.108
_diffrn_source 'micro-focus sealed X-ray tube'
_diffrn_source_type 'SuperNova (Cu) X-ray Source'
_exptl_absorpt_coefficient_mu 1.651
_exptl_absorpt_correction_T_max 1.00000
_exptl_absorpt_correction_T_min 0.34842
_exptl_absorpt_correction_type multi-scan
_exptl_absorpt_process_details
;
CrysAlisPro 1.171.38.43f (Rigaku Oxford Diffraction, 2015)
Empirical absorption correction using spherical harmonics,
 implemented in SCALE3 ABSPACK scaling algorithm.
;
_exptl_crystal_colour colourless
_exptl_crystal_colour_primary colourless
_exptl_crystal_density_diffrn 1.281
_exptl_crystal_description block
_exptl_crystal_F_000 3568
_exptl_crystal_size_max 0.13
_exptl_crystal_size_mid 0.11
_exptl_crystal_size_min 0.09
_refine_diff_density_max 0.471
_refine_diff_density_min -0.406
_refine_diff_density_rms 0.063
_refine_ls_extinction_method none
_refine_ls_goodness_of_fit_ref 1.055
_refine_ls_hydrogen_treatment mixed
_refine_ls_matrix_type full
_refine_ls_number_parameters 536
_refine_ls_number_reflns 8611
_refine_ls_number_restraints 2
_refine_ls_restrained_S_all 1.055
_refine_ls_R_factor_all 0.1097
_refine_ls_R_factor_gt 0.0688
_refine_ls_shift/su_max 0.001
_refine_ls_shift/su_mean 0.000
_refine_ls_structure_factor_coef Fsqd
_refine_ls_weighting_details 'w=1/[\s^2^(Fo^2^)+(0.0707P)^2^+2.7977P] where P=(Fo^2^+2Fc^2^)/3'
_refine_ls_weighting_scheme calc
_refine_ls_wR_factor_gt 0.1618
_refine_ls_wR_factor_ref 0.1961
_reflns_Friedel_coverage 0.000
_reflns_number_gt 5383
_reflns_number_total 8611
_reflns_threshold_expression 'I > 2\s(I)'
_cod_data_source_file d2ce00228k3.cif
_cod_data_source_block exp_2670
_cod_database_code 7244807
_shelx_shelxl_version_number 2018/3
_shelx_space_group_comment
;
The symmetry employed for this shelxl refinement is uniquely defined
by the following loop, which should always be used as a source of
symmetry information in preference to the above space-group names.
They are only intended as comments.
;
_reflns_odcompleteness_completeness 99.08
_reflns_odcompleteness_iscentric 1
_reflns_odcompleteness_theta 66.97
_olex2_refinement_description
;
1. Fixed Uiso
 At 1.2 times of:
  All C(H) groups, All C(H,H) groups, All N(H,H) groups
 At 1.5 times of:
  All C(H,H,H) groups
2. Restrained distances
 C11A-H11C = C11A-H11D
 0.96 with sigma of 0.02
3.a Rotating group:
 N6(H6A,H6B)
3.b Secondary CH2 refined with riding coordinates:
 C9A(H9AA,H9AB), C9B(H9BA,H9BB)
3.c Aromatic/amide H refined with riding coordinates:
 C2(H2), C3(H3), C5(H5), C6(H6), C8(H8), C9(H9), C11(H11), C12(H12), C2A(H2A),
 C3A(H3A), C5A(H5A), C10A(H10A), C2B(H2B), C3B(H3B), C5B(H5B), C10B(H10B)
3.d X=CH2 refined with riding coordinates:
 N1(H1A,H1B), N2(H2C,H2D), N3(H3C,H3D), N4(H4A,H4B), N5(H5C,H5D), C11B(H11A,
 H11B)
3.e Idealised Me refined as rotating group:
 C8A(H8AA,H8AB,H8AC), C12A(H12D,H12E,H12F), C8B(H8BA,H8BB,H8BC), C12B(H12A,
 H12B,H12C)
;
_olex2_submission_special_instructions 'No special instructions were received'
_oxdiff_exptl_absorpt_empirical_details
;
Empirical correction (ABSPACK) includes:
- Absorption correction using spherical harmonics
- Frame scaling
;
_oxdiff_exptl_absorpt_empirical_full_max 1.878
_oxdiff_exptl_absorpt_empirical_full_min 0.542

loop_
_space_group_symop_operation_xyz
'x, y, z'
'-x+1/2, -y, z+1/2'
'-x, y+1/2, -z+1/2'
'x+1/2, -y+1/2, -z'
'-x, -y, -z'
'x-1/2, y, -z-1/2'
'x, -y-1/2, z-1/2'
'-x-1/2, y-1/2, z'

loop_
_atom_site_label
_atom_site_type_symbol
_atom_site_fract_x
_atom_site_fract_y
_atom_site_fract_z
_atom_site_U_iso_or_equiv
_atom_site_adp_type
_atom_site_occupancy
_atom_site_site_symmetry_order
_atom_site_calc_flag
_atom_site_refinement_flags_posn
_atom_site_refinement_flags_adp
_atom_site_refinement_flags_occupancy
_atom_site_disorder_assembly
_atom_site_disorder_group
S1 S 0.58500(7) 0.62058(3) 0.31931(3) 0.0411(2) Uani 1 1 d . . . . .
S2 S 0.73984(7) 0.62891(4) 0.68469(3) 0.0435(2) Uani 1 1 d . . . . .
O1 O 0.67153(18) 0.59126(10) 0.29607(8) 0.0456(6) Uani 1 1 d . . . . .
O2 O 0.48246(19) 0.59322(10) 0.31463(8) 0.0471(6) Uani 1 1 d . . . . .
O3 O 0.57796(19) 0.67739(10) 0.30504(8) 0.0474(6) Uani 1 1 d . . . . .
O4 O 0.6560(2) 0.66196(10) 0.70596(8) 0.0492(6) Uani 1 1 d . . . . .
O5 O 0.7348(2) 0.57233(10) 0.70035(9) 0.0508(6) Uani 1 1 d . . . . .
O6 O 0.84572(19) 0.65198(10) 0.69089(8) 0.0483(6) Uani 1 1 d . . . . .
C1 C 0.6148(3) 0.62104(13) 0.37971(12) 0.0404(8) Uani 1 1 d . . . . .
C2 C 0.5546(3) 0.65431(14) 0.40923(12) 0.0434(8) Uani 1 1 d . . . . .
H2 H 0.501510 0.676435 0.396741 0.052 Uiso 1 1 calc R U . . .
C3 C 0.5739(3) 0.65441(15) 0.45694(12) 0.0446(8) Uani 1 1 d . . . . .
H3 H 0.534523 0.677254 0.476388 0.054 Uiso 1 1 calc R U . . .
C4 C 0.6517(3) 0.62072(13) 0.47644(12) 0.0404(8) Uani 1 1 d . . . . .
C5 C 0.7101(3) 0.58722(14) 0.44644(12) 0.0423(8) Uani 1 1 d . . . . .
H5 H 0.762251 0.564514 0.458972 0.051 Uiso 1 1 calc R U . . .
C6 C 0.6924(3) 0.58701(14) 0.39861(13) 0.0445(8) Uani 1 1 d . . . . .
H6 H 0.731990 0.564298 0.379125 0.053 Uiso 1 1 calc R U . . .
C7 C 0.6727(3) 0.62172(13) 0.52777(12) 0.0392(7) Uani 1 1 d . . . . .
C8 C 0.5917(3) 0.63542(15) 0.55929(13) 0.0467(8) Uani 1 1 d . . . . .
H8 H 0.523317 0.642603 0.548159 0.056 Uiso 1 1 calc R U . . .
C9 C 0.6124(3) 0.63838(16) 0.60696(13) 0.0480(9) Uani 1 1 d . . . . .
H9 H 0.558172 0.648084 0.627632 0.058 Uiso 1 1 calc R U . . .
C10 C 0.7130(3) 0.62704(13) 0.62412(12) 0.0415(8) Uani 1 1 d . . . . .
C11 C 0.7941(3) 0.61214(14) 0.59310(13) 0.0445(8) Uani 1 1 d . . . . .
H11 H 0.861779 0.603736 0.604345 0.053 Uiso 1 1 calc R U . . .
C12 C 0.7728(3) 0.60999(14) 0.54569(12) 0.0425(8) Uani 1 1 d . . . . .
H12 H 0.827282 0.600384 0.525074 0.051 Uiso 1 1 calc R U . . .
C13 C 0.4573(3) 0.54597(15) 0.72184(12) 0.0454(8) Uani 1 1 d . . . . .
C14 C 0.3021(3) 0.70476(15) 0.27477(13) 0.0490(9) Uani 1 1 d . . . . .
N1 N 0.3189(3) 0.65337(13) 0.26240(11) 0.0589(9) Uani 1 1 d . . . . .
H1A H 0.375826 0.636880 0.271525 0.071 Uiso 1 1 calc R U . . .
H1B H 0.272953 0.636596 0.245258 0.071 Uiso 1 1 calc R U . . .
N2 N 0.2144(3) 0.73002(13) 0.26126(12) 0.0605(9) Uani 1 1 d . . . . .
H2C H 0.203357 0.763168 0.269591 0.073 Uiso 1 1 calc R U . . .
H2D H 0.168285 0.713345 0.244118 0.073 Uiso 1 1 calc R U . . .
N3 N 0.3728(3) 0.73028(13) 0.30102(11) 0.0573(9) Uani 1 1 d . . . . .
H3C H 0.361774 0.763422 0.309359 0.069 Uiso 1 1 calc R U . . .
H3D H 0.429946 0.713795 0.309813 0.069 Uiso 1 1 calc R U . . .
N4 N 0.5294(2) 0.52218(12) 0.69466(10) 0.0485(7) Uani 1 1 d . . . . .
H4A H 0.517639 0.490157 0.683649 0.058 Uiso 1 1 calc R U . . .
H4B H 0.587923 0.538753 0.688033 0.058 Uiso 1 1 calc R U . . .
N5 N 0.3675(2) 0.52060(13) 0.73202(10) 0.0499(8) Uani 1 1 d . . . . .
H5C H 0.355665 0.488578 0.721026 0.060 Uiso 1 1 calc R U . . .
H5D H 0.320702 0.536069 0.749663 0.060 Uiso 1 1 calc R U . . .
N6 N 0.4738(3) 0.59649(12) 0.73751(11) 0.0545(8) Uani 1 1 d . . . . .
H6A H 0.520915 0.611735 0.719925 0.065 Uiso 1 1 d R U . . .
H6B H 0.415084 0.614585 0.735991 0.065 Uiso 1 1 d R U . . .
O1A O 0.7744(2) 0.45664(10) 0.45799(9) 0.0527(6) Uani 1 1 d . . . . .
O2A O 0.7090(2) 0.37172(11) 0.46021(10) 0.0613(7) Uani 1 1 d . . . . .
O3A O 0.6294(2) 0.47135(12) 0.52584(9) 0.0583(7) Uani 1 1 d . . . . .
C1A C 0.8060(3) 0.45344(16) 0.50545(14) 0.0507(9) Uani 1 1 d . . . . .
C2A C 0.9106(3) 0.44509(19) 0.51591(16) 0.0649(11) Uani 1 1 d . . . . .
H2A H 0.959495 0.438620 0.491958 0.078 Uiso 1 1 calc R U . . .
C3A C 0.9444(4) 0.4462(2) 0.56259(17) 0.0761(14) Uani 1 1 d . . . . .
H3A H 1.016080 0.441057 0.569758 0.091 Uiso 1 1 calc R U . . .
C4A C 0.8712(4) 0.4550(2) 0.59829(16) 0.0683(12) Uani 1 1 d . . . . .
C5A C 0.7652(3) 0.46256(17) 0.58699(15) 0.0585(10) Uani 1 1 d . . . . .
H5A H 0.715679 0.467991 0.610913 0.070 Uiso 1 1 calc R U . . .
C6A C 0.7309(3) 0.46217(15) 0.54057(14) 0.0497(9) Uani 1 1 d . . . . .
C7A C 0.7226(3) 0.41328(16) 0.43939(14) 0.0500(9) Uani 1 1 d . . . . .
C8A C 0.6870(3) 0.42552(18) 0.39057(14) 0.0620(11) Uani 1 1 d . . . . .
H8AA H 0.631679 0.452524 0.391389 0.093 Uiso 1 1 calc R U . . .
H8AB H 0.660043 0.392967 0.376205 0.093 Uiso 1 1 calc R U . . .
H8AC H 0.746301 0.438967 0.372631 0.093 Uiso 1 1 calc R U . . .
C9A C 0.9051(4) 0.4543(3) 0.65017(17) 0.0916(17) Uani 1 1 d . . . . .
H9AA H 0.846127 0.467131 0.669270 0.110 Uiso 1 1 calc R U . . .
H9AB H 0.920120 0.417068 0.659345 0.110 Uiso 1 1 calc R U . . .
C10A C 0.9991(4) 0.4877(2) 0.65994(18) 0.0857(15) Uani 1 1 d . . . . .
H10A H 0.997669 0.523314 0.648834 0.103 Uiso 1 1 calc R U . . .
C11A C 1.0846(5) 0.4728(4) 0.6826(2) 0.100(2) Uani 1 1 d D . . . .
H11C H 1.083(6) 0.4336(11) 0.690(3) 0.16(3) Uiso 1 1 d D . . . .
H11D H 1.145(3) 0.495(2) 0.6922(18) 0.11(2) Uiso 1 1 d D . . . .
C12A C 0.5524(3) 0.48417(19) 0.56113(15) 0.0623(11) Uani 1 1 d . . . . .
H12D H 0.483843 0.489405 0.546700 0.093 Uiso 1 1 calc R U . . .
H12E H 0.573234 0.516885 0.577093 0.093 Uiso 1 1 calc R U . . .
H12F H 0.548187 0.454843 0.583339 0.093 Uiso 1 1 calc R U . . .
O1B O 1.0299(2) 0.71272(10) 0.59961(9) 0.0569(7) Uani 1 1 d . . . . .
O2B O 1.0594(2) 0.62245(11) 0.60201(9) 0.0523(6) Uani 1 1 d . . . . .
O3B O 0.8412(2) 0.75764(12) 0.59210(10) 0.0615(7) Uani 1 1 d . . . . .
C1B C 0.9816(3) 0.71125(15) 0.55528(14) 0.0500(9) Uani 1 1 d . . . . .
C2B C 1.0313(3) 0.69025(17) 0.51661(15) 0.0566(10) Uani 1 1 d . . . . .
H2B H 1.097026 0.673054 0.519601 0.068 Uiso 1 1 calc R U . . .
C3B C 0.9828(4) 0.69470(19) 0.47240(15) 0.0645(11) Uani 1 1 d . . . . .
H3B H 1.015880 0.679845 0.446106 0.077 Uiso 1 1 calc R U . . .
C4B C 0.8859(3) 0.72106(18) 0.46766(16) 0.0594(11) Uani 1 1 d . . . . .
C5B C 0.8373(3) 0.74235(17) 0.50696(16) 0.0598(11) Uani 1 1 d . . . . .
H5B H 0.772197 0.760136 0.503780 0.072 Uiso 1 1 calc R U . . .
C6B C 0.8834(3) 0.73789(15) 0.55153(15) 0.0516(9) Uani 1 1 d . . . . .
C7B C 1.0673(3) 0.66637(16) 0.61938(14) 0.0481(9) Uani 1 1 d . . . . .
C8B C 1.1173(3) 0.67898(18) 0.66563(14) 0.0616(11) Uani 1 1 d . . . . .
H8BA H 1.135700 0.645699 0.681300 0.092 Uiso 1 1 calc R U . . .
H8BB H 1.067835 0.699122 0.684638 0.092 Uiso 1 1 calc R U . . .
H8BC H 1.180599 0.700257 0.660755 0.092 Uiso 1 1 calc R U . . .
C9B C 0.8329(4) 0.7268(2) 0.41995(17) 0.0783(14) Uani 1 1 d . . . . .
H9BA H 0.810306 0.691032 0.409675 0.094 Uiso 1 1 calc R U . . .
H9BB H 0.769031 0.748733 0.423816 0.094 Uiso 1 1 calc R U . . .
C10B C 0.8939(5) 0.7498(4) 0.3845(2) 0.125(3) Uani 1 1 d . . . . .
H10B H 0.919770 0.784386 0.391209 0.150 Uiso 1 1 calc R U . . .
C11B C 0.9207(6) 0.7312(5) 0.3440(2) 0.184(5) Uani 1 1 d . . . . .
H11A H 0.898074 0.696845 0.334661 0.221 Uiso 1 1 calc R U . . .
H11B H 0.962822 0.752088 0.324032 0.221 Uiso 1 1 calc R U . . .
C12B C 0.7410(4) 0.7854(2) 0.5887(2) 0.0880(16) Uani 1 1 d . . . . .
H12A H 0.749558 0.817652 0.570088 0.132 Uiso 1 1 calc R U . . .
H12B H 0.717032 0.795212 0.619660 0.132 Uiso 1 1 calc R U . . .
H12C H 0.689366 0.761966 0.574227 0.132 Uiso 1 1 calc R U . . .

loop_
_atom_site_aniso_label
_atom_site_aniso_U_11
_atom_site_aniso_U_22
_atom_site_aniso_U_33
_atom_site_aniso_U_23
_atom_site_aniso_U_13
_atom_site_aniso_U_12
S1 0.0380(4) 0.0380(4) 0.0474(5) 0.0009(4) 0.0021(4) 0.0005(3)
S2 0.0387(5) 0.0418(5) 0.0501(5) 0.0023(4) -0.0051(4) -0.0044(4)
O1 0.0393(13) 0.0464(14) 0.0510(14) -0.0014(11) 0.0060(11) 0.0018(11)
O2 0.0397(14) 0.0459(14) 0.0558(15) -0.0016(11) -0.0017(11) -0.0025(11)
O3 0.0461(14) 0.0402(14) 0.0559(14) 0.0057(11) 0.0071(12) 0.0022(11)
O4 0.0429(14) 0.0490(15) 0.0555(15) -0.0037(11) 0.0008(12) -0.0028(11)
O5 0.0444(14) 0.0483(15) 0.0598(15) 0.0113(12) -0.0102(12) -0.0047(12)
O6 0.0406(14) 0.0486(15) 0.0556(15) 0.0004(11) -0.0071(12) -0.0079(11)
C1 0.0328(17) 0.0372(18) 0.051(2) 0.0013(15) 0.0022(15) -0.0049(14)
C2 0.0422(19) 0.0418(19) 0.0463(19) 0.0011(15) 0.0010(16) 0.0093(15)
C3 0.044(2) 0.043(2) 0.047(2) -0.0038(15) 0.0007(16) 0.0105(15)
C4 0.0373(18) 0.0352(17) 0.0488(19) 0.0027(14) 0.0012(15) -0.0026(14)
C5 0.0363(18) 0.0425(19) 0.048(2) 0.0051(15) 0.0030(16) 0.0051(14)
C6 0.0413(19) 0.0374(18) 0.055(2) -0.0022(15) 0.0045(17) 0.0040(15)
C7 0.0351(17) 0.0354(17) 0.0472(19) 0.0035(14) 0.0010(15) 0.0000(14)
C8 0.0354(18) 0.055(2) 0.049(2) -0.0009(16) -0.0012(16) 0.0071(16)
C9 0.0368(19) 0.055(2) 0.052(2) -0.0013(17) 0.0018(16) 0.0037(16)
C10 0.0353(17) 0.0353(17) 0.054(2) 0.0046(15) 0.0042(16) -0.0039(14)
C11 0.0312(17) 0.047(2) 0.056(2) 0.0057(16) -0.0021(16) 0.0009(15)
C12 0.0318(17) 0.048(2) 0.0474(19) 0.0013(15) 0.0033(15) 0.0039(15)
C13 0.044(2) 0.046(2) 0.046(2) -0.0018(16) -0.0007(17) -0.0052(16)
C14 0.045(2) 0.048(2) 0.054(2) -0.0058(17) -0.0081(18) 0.0027(17)
N1 0.056(2) 0.0484(19) 0.072(2) -0.0104(16) -0.0218(17) 0.0075(15)
N2 0.055(2) 0.0498(19) 0.076(2) -0.0156(16) -0.0266(18) 0.0104(16)
N3 0.0527(19) 0.0510(19) 0.068(2) -0.0148(16) -0.0181(17) 0.0098(16)
N4 0.0430(17) 0.0435(17) 0.0592(18) -0.0075(14) 0.0083(15) -0.0047(14)
N5 0.0435(17) 0.0477(18) 0.0586(18) -0.0125(14) 0.0084(15) -0.0075(14)
N6 0.0506(19) 0.0479(19) 0.065(2) -0.0085(15) 0.0093(17) -0.0056(15)
O1A 0.0573(16) 0.0444(15) 0.0565(15) -0.0015(12) 0.0045(13) -0.0004(12)
O2A 0.0644(18) 0.0499(16) 0.0698(18) 0.0023(14) -0.0069(15) -0.0087(14)
O3A 0.0445(15) 0.0683(18) 0.0621(16) -0.0018(13) 0.0070(13) 0.0056(13)
C1A 0.049(2) 0.048(2) 0.055(2) -0.0053(17) 0.0064(18) -0.0012(17)
C2A 0.050(2) 0.075(3) 0.069(3) -0.014(2) 0.007(2) 0.005(2)
C3A 0.049(3) 0.100(4) 0.080(3) -0.017(3) -0.003(2) 0.009(2)
C4A 0.056(3) 0.081(3) 0.068(3) -0.013(2) -0.003(2) 0.001(2)
C5A 0.052(2) 0.062(3) 0.061(2) -0.011(2) 0.007(2) -0.003(2)
C6A 0.043(2) 0.043(2) 0.063(2) -0.0019(17) 0.0073(18) 0.0001(16)
C7A 0.040(2) 0.051(2) 0.059(2) -0.0057(19) 0.0056(18) 0.0055(17)
C8A 0.057(3) 0.068(3) 0.060(3) -0.002(2) -0.002(2) 0.011(2)
C9A 0.078(4) 0.127(5) 0.070(3) -0.022(3) -0.002(3) -0.006(3)
C10A 0.081(4) 0.095(4) 0.082(3) -0.009(3) -0.013(3) 0.014(3)
C11A 0.065(4) 0.156(8) 0.079(4) -0.004(4) -0.005(3) 0.019(4)
C12A 0.047(2) 0.065(3) 0.075(3) -0.004(2) 0.017(2) 0.002(2)
O1B 0.0564(17) 0.0427(15) 0.0716(17) -0.0008(12) -0.0229(14) 0.0007(12)
O2B 0.0472(15) 0.0472(15) 0.0624(16) -0.0010(12) 0.0006(13) 0.0042(12)
O3B 0.0515(16) 0.0546(17) 0.0783(19) -0.0056(14) -0.0120(15) 0.0069(13)
C1B 0.043(2) 0.041(2) 0.066(2) 0.0068(17) -0.0113(19) -0.0066(16)
C2B 0.043(2) 0.057(2) 0.070(3) 0.015(2) -0.010(2) -0.0037(18)
C3B 0.058(3) 0.073(3) 0.063(3) 0.009(2) -0.004(2) -0.010(2)
C4B 0.051(2) 0.062(3) 0.065(3) 0.018(2) -0.008(2) -0.011(2)
C5B 0.045(2) 0.053(2) 0.082(3) 0.019(2) -0.016(2) -0.0082(18)
C6B 0.042(2) 0.039(2) 0.073(3) 0.0086(18) -0.009(2) -0.0064(16)
C7B 0.0323(18) 0.050(2) 0.062(2) 0.0043(18) 0.0012(17) 0.0039(15)
C8B 0.051(2) 0.069(3) 0.065(3) -0.002(2) -0.010(2) 0.008(2)
C9B 0.067(3) 0.091(4) 0.077(3) 0.025(3) -0.021(3) -0.012(3)
C10B 0.094(5) 0.198(8) 0.084(4) 0.033(5) -0.021(4) -0.056(5)
C11B 0.127(7) 0.358(15) 0.067(4) -0.032(6) -0.010(4) 0.029(8)
C12B 0.059(3) 0.090(4) 0.114(4) -0.011(3) -0.017(3) 0.025(3)

loop_
_atom_type_symbol
_atom_type_description
_atom_type_scat_dispersion_real
_atom_type_scat_dispersion_imag
_atom_type_scat_source
C C 0.0181 0.0091 'International Tables Vol C Tables 4.2.6.8 and 6.1.1.4'
H H 0.0000 0.0000 'International Tables Vol C Tables 4.2.6.8 and 6.1.1.4'
N N 0.0311 0.0180 'International Tables Vol C Tables 4.2.6.8 and 6.1.1.4'
O O 0.0492 0.0322 'International Tables Vol C Tables 4.2.6.8 and 6.1.1.4'
S S 0.3331 0.5567 'International Tables Vol C Tables 4.2.6.8 and 6.1.1.4'

loop_
_geom_angle_atom_site_label_1
_geom_angle_atom_site_label_2
_geom_angle_atom_site_label_3
_geom_angle
_geom_angle_site_symmetry_1
_geom_angle_site_symmetry_3
_geom_angle_publ_flag
O1 S1 C1 106.73(15) . . ?
O2 S1 O1 112.67(14) . . ?
O2 S1 O3 111.35(15) . . ?
O2 S1 C1 106.22(15) . . ?
O3 S1 O1 113.11(14) . . ?
O3 S1 C1 106.18(15) . . ?
O4 S2 O5 111.86(15) . . ?
O4 S2 C10 106.45(15) . . ?
O5 S2 C10 105.40(16) . . ?
O6 S2 O4 112.92(15) . . ?
O6 S2 O5 111.98(15) . . ?
O6 S2 C10 107.69(15) . . ?
C2 C1 S1 118.5(3) . . ?
C6 C1 S1 121.5(3) . . ?
C6 C1 C2 119.9(3) . . ?
C1 C2 H2 120.0 . . ?
C3 C2 C1 120.0(3) . . ?
C3 C2 H2 120.0 . . ?
C2 C3 H3 119.6 . . ?
C2 C3 C4 120.9(3) . . ?
C4 C3 H3 119.6 . . ?
C3 C4 C7 120.4(3) . . ?
C5 C4 C3 118.4(3) . . ?
C5 C4 C7 121.3(3) . . ?
C4 C5 H5 119.3 . . ?
C6 C5 C4 121.4(3) . . ?
C6 C5 H5 119.3 . . ?
C1 C6 H6 120.3 . . ?
C5 C6 C1 119.5(3) . . ?
C5 C6 H6 120.3 . . ?
C8 C7 C4 120.5(3) . . ?
C12 C7 C4 121.3(3) . . ?
C12 C7 C8 118.2(3) . . ?
C7 C8 H8 119.8 . . ?
C9 C8 C7 120.4(3) . . ?
C9 C8 H8 119.8 . . ?
C8 C9 H9 119.7 . . ?
C10 C9 C8 120.5(3) . . ?
C10 C9 H9 119.7 . . ?
C9 C10 S2 121.1(3) . . ?
C9 C10 C11 119.6(3) . . ?
C11 C10 S2 119.2(3) . . ?
C10 C11 H11 120.3 . . ?
C12 C11 C10 119.3(3) . . ?
C12 C11 H11 120.3 . . ?
C7 C12 H12 119.1 . . ?
C11 C12 C7 121.9(3) . . ?
C11 C12 H12 119.1 . . ?
N4 C13 N6 120.0(3) . . ?
N5 C13 N4 120.1(3) . . ?
N5 C13 N6 119.9(3) . . ?
N2 C14 N1 120.2(3) . . ?
N3 C14 N1 119.8(3) . . ?
N3 C14 N2 120.0(3) . . ?
C14 N1 H1A 120.0 . . ?
C14 N1 H1B 120.0 . . ?
H1A N1 H1B 120.0 . . ?
C14 N2 H2C 120.0 . . ?
C14 N2 H2D 120.0 . . ?
H2C N2 H2D 120.0 . . ?
C14 N3 H3C 120.0 . . ?
C14 N3 H3D 120.0 . . ?
H3C N3 H3D 120.0 . . ?
C13 N4 H4A 120.0 . . ?
C13 N4 H4B 120.0 . . ?
H4A N4 H4B 120.0 . . ?
C13 N5 H5C 120.0 . . ?
C13 N5 H5D 120.0 . . ?
H5C N5 H5D 120.0 . . ?
C13 N6 H6A 108.5 . . ?
C13 N6 H6B 109.3 . . ?
H6A N6 H6B 109.4 . . ?
C7A O1A C1A 117.7(3) . . ?
C6A O3A C12A 116.9(3) . . ?
C2A C1A O1A 119.3(4) . . ?
C2A C1A C6A 121.3(4) . . ?
C6A C1A O1A 119.3(4) . . ?
C1A C2A H2A 120.1 . . ?
C1A C2A C3A 119.9(4) . . ?
C3A C2A H2A 120.1 . . ?
C2A C3A H3A 120.0 . . ?
C4A C3A C2A 120.0(4) . . ?
C4A C3A H3A 120.0 . . ?
C3A C4A C9A 121.3(4) . . ?
C5A C4A C3A 119.2(4) . . ?
C5A C4A C9A 119.5(4) . . ?
C4A C5A H5A 119.4 . . ?
C4A C5A C6A 121.2(4) . . ?
C6A C5A H5A 119.4 . . ?
O3A C6A C1A 116.0(4) . . ?
O3A C6A C5A 125.5(4) . . ?
C5A C6A C1A 118.4(4) . . ?
O1A C7A C8A 110.4(3) . . ?
O2A C7A O1A 123.2(4) . . ?
O2A C7A C8A 126.4(4) . . ?
C7A C8A H8AA 109.5 . . ?
C7A C8A H8AB 109.5 . . ?
C7A C8A H8AC 109.5 . . ?
H8AA C8A H8AB 109.5 . . ?
H8AA C8A H8AC 109.5 . . ?
H8AB C8A H8AC 109.5 . . ?
C4A C9A H9AA 108.9 . . ?
C4A C9A H9AB 108.9 . . ?
H9AA C9A H9AB 107.7 . . ?
C10A C9A C4A 113.5(5) . . ?
C10A C9A H9AA 108.9 . . ?
C10A C9A H9AB 108.9 . . ?
C9A C10A H10A 116.7 . . ?
C11A C10A C9A 126.7(7) . . ?
C11A C10A H10A 116.7 . . ?
C10A C11A H11C 111(5) . . ?
C10A C11A H11D 128(4) . . ?
H11C C11A H11D 121(6) . . ?
O3A C12A H12D 109.5 . . ?
O3A C12A H12E 109.5 . . ?
O3A C12A H12F 109.5 . . ?
H12D C12A H12E 109.5 . . ?
H12D C12A H12F 109.5 . . ?
H12E C12A H12F 109.5 . . ?
C7B O1B C1B 120.1(3) . . ?
C6B O3B C12B 117.1(3) . . ?
C2B C1B O1B 122.6(3) . . ?
C2B C1B C6B 121.1(4) . . ?
C6B C1B O1B 116.0(4) . . ?
C1B C2B H2B 120.1 . . ?
C1B C2B C3B 119.7(4) . . ?
C3B C2B H2B 120.1 . . ?
C2B C3B H3B 119.8 . . ?
C4B C3B C2B 120.3(4) . . ?
C4B C3B H3B 119.8 . . ?
C3B C4B C9B 121.0(4) . . ?
C5B C4B C3B 119.2(4) . . ?
C5B C4B C9B 119.8(4) . . ?
C4B C5B H5B 119.2 . . ?
C4B C5B C6B 121.6(4) . . ?
C6B C5B H5B 119.2 . . ?
O3B C6B C1B 116.4(3) . . ?
O3B C6B C5B 125.5(4) . . ?
C5B C6B C1B 118.0(4) . . ?
O1B C7B C8B 109.7(3) . . ?
O2B C7B O1B 124.2(4) . . ?
O2B C7B C8B 126.2(4) . . ?
C7B C8B H8BA 109.5 . . ?
C7B C8B H8BB 109.5 . . ?
C7B C8B H8BC 109.5 . . ?
H8BA C8B H8BB 109.5 . . ?
H8BA C8B H8BC 109.5 . . ?
H8BB C8B H8BC 109.5 . . ?
C4B C9B H9BA 108.2 . . ?
C4B C9B H9BB 108.2 . . ?
H9BA C9B H9BB 107.3 . . ?
C10B C9B C4B 116.5(4) . . ?
C10B C9B H9BA 108.2 . . ?
C10B C9B H9BB 108.2 . . ?
C9B C10B H10B 114.7 . . ?
C11B C10B C9B 130.7(9) . . ?
C11B C10B H10B 114.7 . . ?
C10B C11B H11A 120.0 . . ?
C10B C11B H11B 120.0 . . ?
H11A C11B H11B 120.0 . . ?
O3B C12B H12A 109.5 . . ?
O3B C12B H12B 109.5 . . ?
O3B C12B H12C 109.5 . . ?
H12A C12B H12B 109.5 . . ?
H12A C12B H12C 109.5 . . ?
H12B C12B H12C 109.5 . . ?

loop_
_geom_bond_atom_site_label_1
_geom_bond_atom_site_label_2
_geom_bond_distance
_geom_bond_site_symmetry_2
_geom_bond_publ_flag
S1 O1 1.460(2) . ?
S1 O2 1.456(2) . ?
S1 O3 1.457(2) . ?
S1 C1 1.758(4) . ?
S2 O4 1.460(3) . ?
S2 O5 1.462(3) . ?
S2 O6 1.453(2) . ?
S2 C10 1.755(4) . ?
C1 C2 1.393(5) . ?
C1 C6 1.391(5) . ?
C2 H2 0.9300 . ?
C2 C3 1.378(5) . ?
C3 H3 0.9300 . ?
C3 C4 1.394(5) . ?
C4 C5 1.394(5) . ?
C4 C7 1.483(5) . ?
C5 H5 0.9300 . ?
C5 C6 1.378(5) . ?
C6 H6 0.9300 . ?
C7 C8 1.396(5) . ?
C7 C12 1.384(4) . ?
C8 H8 0.9300 . ?
C8 C9 1.382(5) . ?
C9 H9 0.9300 . ?
C9 C10 1.380(5) . ?
C10 C11 1.394(5) . ?
C11 H11 0.9300 . ?
C11 C12 1.375(5) . ?
C12 H12 0.9300 . ?
C13 N4 1.325(4) . ?
C13 N5 1.319(4) . ?
C13 N6 1.336(4) . ?
C14 N1 1.329(5) . ?
C14 N2 1.319(5) . ?
C14 N3 1.317(5) . ?
N1 H1A 0.8600 . ?
N1 H1B 0.8600 . ?
N2 H2C 0.8600 . ?
N2 H2D 0.8600 . ?
N3 H3C 0.8600 . ?
N3 H3D 0.8600 . ?
N4 H4A 0.8600 . ?
N4 H4B 0.8600 . ?
N5 H5C 0.8600 . ?
N5 H5D 0.8600 . ?
N6 H6A 0.8595 . ?
N6 H6B 0.8611 . ?
O1A C1A 1.409(4) . ?
O1A C7A 1.356(5) . ?
O2A C7A 1.193(5) . ?
O3A C6A 1.358(4) . ?
O3A C12A 1.427(4) . ?
C1A C2A 1.358(6) . ?
C1A C6A 1.389(5) . ?
C2A H2A 0.9300 . ?
C2A C3A 1.393(6) . ?
C3A H3A 0.9300 . ?
C3A C4A 1.385(6) . ?
C4A C5A 1.380(6) . ?
C4A C9A 1.535(6) . ?
C5A H5A 0.9300 . ?
C5A C6A 1.388(5) . ?
C7A C8A 1.489(5) . ?
C8A H8AA 0.9600 . ?
C8A H8AB 0.9600 . ?
C8A H8AC 0.9600 . ?
C9A H9AA 0.9700 . ?
C9A H9AB 0.9700 . ?
C9A C10A 1.463(7) . ?
C10A H10A 0.9300 . ?
C10A C11A 1.302(8) . ?
C11A H11C 0.99(2) . ?
C11A H11D 0.97(2) . ?
C12A H12D 0.9600 . ?
C12A H12E 0.9600 . ?
C12A H12F 0.9600 . ?
O1B C1B 1.399(4) . ?
O1B C7B 1.354(4) . ?
O2B C7B 1.192(4) . ?
O3B C6B 1.359(5) . ?
O3B C12B 1.432(5) . ?
C1B C2B 1.365(6) . ?
C1B C6B 1.398(5) . ?
C2B H2B 0.9300 . ?
C2B C3B 1.400(5) . ?
C3B H3B 0.9300 . ?
C3B C4B 1.382(6) . ?
C4B C5B 1.376(6) . ?
C4B C9B 1.517(6) . ?
C5B H5B 0.9300 . ?
C5B C6B 1.397(5) . ?
C7B C8B 1.489(5) . ?
C8B H8BA 0.9600 . ?
C8B H8BB 0.9600 . ?
C8B H8BC 0.9600 . ?
C9B H9BA 0.9700 . ?
C9B H9BB 0.9700 . ?
C9B C10B 1.384(7) . ?
C10B H10B 0.9300 . ?
C10B C11B 1.285(9) . ?
C11B H11A 0.9300 . ?
C11B H11B 0.9300 . ?
C12B H12A 0.9600 . ?
C12B H12B 0.9600 . ?
C12B H12C 0.9600 . ?

loop_
_geom_torsion_atom_site_label_1
_geom_torsion_atom_site_label_2
_geom_torsion_atom_site_label_3
_geom_torsion_atom_site_label_4
_geom_torsion
_geom_torsion_site_symmetry_1
_geom_torsion_site_symmetry_2
_geom_torsion_site_symmetry_3
_geom_torsion_site_symmetry_4
_geom_torsion_publ_flag
S1 C1 C2 C3 178.1(3) . . . . ?
S1 C1 C6 C5 -177.5(3) . . . . ?
S2 C10 C11 C12 179.2(3) . . . . ?
O1 S1 C1 C2 169.2(3) . . . . ?
O1 S1 C1 C6 -14.3(3) . . . . ?
O2 S1 C1 C2 -70.3(3) . . . . ?
O2 S1 C1 C6 106.2(3) . . . . ?
O3 S1 C1 C2 48.3(3) . . . . ?
O3 S1 C1 C6 -135.2(3) . . . . ?
O4 S2 C10 C9 -20.4(3) . . . . ?
O4 S2 C10 C11 161.7(3) . . . . ?
O5 S2 C10 C9 98.6(3) . . . . ?
O5 S2 C10 C11 -79.4(3) . . . . ?
O6 S2 C10 C9 -141.7(3) . . . . ?
O6 S2 C10 C11 40.3(3) . . . . ?
C1 C2 C3 C4 -1.3(5) . . . . ?
C2 C1 C6 C5 -1.0(5) . . . . ?
C2 C3 C4 C5 0.5(5) . . . . ?
C2 C3 C4 C7 179.2(3) . . . . ?
C3 C4 C5 C6 0.1(5) . . . . ?
C3 C4 C7 C8 28.6(5) . . . . ?
C3 C4 C7 C12 -150.4(3) . . . . ?
C4 C5 C6 C1 0.2(5) . . . . ?
C4 C7 C8 C9 -177.5(3) . . . . ?
C4 C7 C12 C11 178.3(3) . . . . ?
C5 C4 C7 C8 -152.7(3) . . . . ?
C5 C4 C7 C12 28.3(5) . . . . ?
C6 C1 C2 C3 1.6(5) . . . . ?
C7 C4 C5 C6 -178.6(3) . . . . ?
C7 C8 C9 C10 -1.0(6) . . . . ?
C8 C7 C12 C11 -0.8(5) . . . . ?
C8 C9 C10 S2 -178.3(3) . . . . ?
C8 C9 C10 C11 -0.4(5) . . . . ?
C9 C10 C11 C12 1.2(5) . . . . ?
C10 C11 C12 C7 -0.6(5) . . . . ?
C12 C7 C8 C9 1.6(5) . . . . ?
O1A C1A C2A C3A 174.8(4) . . . . ?
O1A C1A C6A O3A 2.4(5) . . . . ?
O1A C1A C6A C5A -175.6(3) . . . . ?
C1A O1A C7A O2A -5.1(5) . . . . ?
C1A O1A C7A C8A 175.1(3) . . . . ?
C1A C2A C3A C4A 1.0(8) . . . . ?
C2A C1A C6A O3A 178.5(4) . . . . ?
C2A C1A C6A C5A 0.4(6) . . . . ?
C2A C3A C4A C5A 0.1(8) . . . . ?
C2A C3A C4A C9A 177.5(5) . . . . ?
C3A C4A C5A C6A -0.9(7) . . . . ?
C3A C4A C9A C10A 49.2(7) . . . . ?
C4A C5A C6A O3A -177.2(4) . . . . ?
C4A C5A C6A C1A 0.6(6) . . . . ?
C4A C9A C10A C11A -129.5(6) . . . . ?
C5A C4A C9A C10A -133.3(5) . . . . ?
C6A C1A C2A C3A -1.2(7) . . . . ?
C7A O1A C1A C2A 105.0(4) . . . . ?
C7A O1A C1A C6A -78.8(4) . . . . ?
C9A C4A C5A C6A -178.4(4) . . . . ?
C12A O3A C6A C1A -175.7(3) . . . . ?
C12A O3A C6A C5A 2.1(6) . . . . ?
O1B C1B C2B C3B -173.9(3) . . . . ?
O1B C1B C6B O3B -6.1(5) . . . . ?
O1B C1B C6B C5B 173.6(3) . . . . ?
C1B O1B C7B O2B -2.4(6) . . . . ?
C1B O1B C7B C8B 178.5(3) . . . . ?
C1B C2B C3B C4B 1.1(6) . . . . ?
C2B C1B C6B O3B -179.5(3) . . . . ?
C2B C1B C6B C5B 0.1(5) . . . . ?
C2B C3B C4B C5B -0.7(6) . . . . ?
C2B C3B C4B C9B 179.3(4) . . . . ?
C3B C4B C5B C6B -0.1(6) . . . . ?
C3B C4B C9B C10B -53.8(8) . . . . ?
C4B C5B C6B O3B 180.0(4) . . . . ?
C4B C5B C6B C1B 0.4(6) . . . . ?
C4B C9B C10B C11B 122.4(8) . . . . ?
C5B C4B C9B C10B 126.2(6) . . . . ?
C6B C1B C2B C3B -0.9(6) . . . . ?
C7B O1B C1B C2B -55.6(5) . . . . ?
C7B O1B C1B C6B 131.1(4) . . . . ?
C9B C4B C5B C6B 180.0(4) . . . . ?
C12B O3B C6B C1B 179.5(4) . . . . ?
C12B O3B C6B C5B -0.1(6) . . . . ?
